data_7018588
loop_
_publ_author_name
'Shen, Xiaodong'
'Zhang, Yong'
'Xue, Mingqiang'
'Shen, Qi'

_publ_section_title
;
 Reduction of Sterically Hindered \b-Diketiminato Europium(iii) Complexes
 by the \b-Diketiminato Anion: A Convenient Route for the Synthesis of
 \b-Diketiminato Europium(ii) Complexes.
;
_journal_issue 13
_journal_name_full 'Dalton transactions (Cambridge, England : 2003)'
_journal_page_first 3668
_journal_page_last 3674
_journal_paper_doi 10.1039/c2dt12176j
_journal_volume 41
_journal_year 2012
_chemical_formula_moiety 'C23 H30 N2'
_chemical_formula_sum 'C23 H30 N2'
_chemical_formula_weight 334.49
_chemical_name_systematic
;
?
;
_space_group_IT_number 2
_symmetry_cell_setting triclinic
_symmetry_Int_Tables_number 2
_symmetry_space_group_name_Hall '-P 1'
_symmetry_space_group_name_H-M 'P -1'
_atom_sites_solution_hydrogens geom
_atom_sites_solution_primary direct
_atom_sites_solution_secondary difmap
_audit_creation_method SHELXL-97
_cell_angle_alpha 112.159(7)
_cell_angle_beta 97.821(7)
_cell_angle_gamma 102.366(5)
_cell_formula_units_Z 2
_cell_length_a 9.650(4)
_cell_length_b 11.038(5)
_cell_length_c 11.101(5)
_cell_measurement_reflns_used 4830
_cell_measurement_temperature 223(2)
_cell_measurement_theta_max 27.5
_cell_measurement_theta_min 3.1
_cell_volume 1038.5(8)
_computing_cell_refinement CrystalClear
_computing_data_collection CrystalClear
_computing_data_reduction CrystalStructure
_computing_structure_refinement 'SHELXL-97 (Sheldrick, 1997)'
_computing_structure_solution 'SHELXS-97 (Sheldrick, 1990)'
_diffrn_ambient_temperature 223(2)
_diffrn_detector_area_resol_mean 14.63
_diffrn_measured_fraction_theta_full 0.989
_diffrn_measured_fraction_theta_max 0.989
_diffrn_measurement_device_type 'Rigaku Saturn'
_diffrn_measurement_method \w
_diffrn_radiation_monochromator graphite
_diffrn_radiation_source 'fine-focus sealed tube'
_diffrn_radiation_type MoK\a
_diffrn_radiation_wavelength 0.71075
_diffrn_reflns_av_R_equivalents 0.0289
_diffrn_reflns_av_sigmaI/netI 0.0436
_diffrn_reflns_limit_h_max 11
_diffrn_reflns_limit_h_min -11
_diffrn_reflns_limit_k_max 13
_diffrn_reflns_limit_k_min -13
_diffrn_reflns_limit_l_max 13
_diffrn_reflns_limit_l_min -12
_diffrn_reflns_number 8789
_diffrn_reflns_theta_full 25.49
_diffrn_reflns_theta_max 25.49
_diffrn_reflns_theta_min 3.22
_exptl_absorpt_coefficient_mu 0.062
_exptl_absorpt_correction_T_max 0.982
_exptl_absorpt_correction_T_min 0.773
_exptl_absorpt_correction_type multi-scan
_exptl_absorpt_process_details 'Jacobson, R. (1998) Private communication'
_exptl_crystal_colour colorless
_exptl_crystal_density_diffrn 1.070
_exptl_crystal_density_method 'not measured'
_exptl_crystal_description block
_exptl_crystal_F_000 364
_exptl_crystal_size_max 1.40
_exptl_crystal_size_mid 1.00
_exptl_crystal_size_min 0.30
_refine_diff_density_max 1.247
_refine_diff_density_min -0.615
_refine_diff_density_rms 0.061
_refine_ls_extinction_coef 0.03(2)
_refine_ls_extinction_expression Fc^*^=kFc[1+0.001xFc^2^\l^3^/sin(2\q)]^-1/4^
_refine_ls_extinction_method SHELXL
_refine_ls_goodness_of_fit_ref 1.169
_refine_ls_hydrogen_treatment mixed
_refine_ls_matrix_type full
_refine_ls_number_parameters 225
_refine_ls_number_reflns 3833
_refine_ls_number_restraints 0
_refine_ls_restrained_S_all 1.169
_refine_ls_R_factor_all 0.1112
_refine_ls_R_factor_gt 0.0865
_refine_ls_shift/su_max 0.001
_refine_ls_shift/su_mean 0.000
_refine_ls_structure_factor_coef Fsqd
_refine_ls_weighting_details 'calc w=1/[\s^2^(Fo^2^)+(0.1801P)^2^+0.0000P] where P=(Fo^2^+2Fc^2^)/3'
_refine_ls_weighting_scheme calc
_refine_ls_wR_factor_gt 0.2690
_refine_ls_wR_factor_ref 0.2951
_reflns_number_gt 2441
_reflns_number_total 3833
_reflns_threshold_expression >2sigma(I)
_cod_data_source_file c2dt12176j.txt
_cod_data_source_block complex6
_cod_database_code 7018588

loop_
_symmetry_equiv_pos_as_xyz
'x, y, z'
'-x, -y, -z'

loop_
_atom_site_label
_atom_site_type_symbol
_atom_site_fract_x
_atom_site_fract_y
_atom_site_fract_z
_atom_site_U_iso_or_equiv
_atom_site_adp_type
_atom_site_occupancy
_atom_site_symmetry_multiplicity
_atom_site_calc_flag
_atom_site_refinement_flags
N1 N 0.1100(2) 0.2362(2) 0.8404(2) 0.0426(6) Uani 1 1 d .
H1 H 0.153(3) 0.333(3) 0.818(3) 0.051 Uiso 1 1 d .
N2 N 0.2995(2) 0.4023(2) 0.7760(2) 0.0461(6) Uani 1 1 d .
C1 C 0.1844(4) 0.0514(3) 0.8781(3) 0.0618(9) Uani 1 1 d .
H1A H 0.1664 0.0775 0.9670 0.093 Uiso 1 1 calc R
H1B H 0.2693 0.0175 0.8752 0.093 Uiso 1 1 calc R
H1C H 0.0999 -0.0197 0.8129 0.093 Uiso 1 1 calc R
C2 C 0.2116(3) 0.1730(3) 0.8458(2) 0.0461(7) Uani 1 1 d .
C3 C 0.3474(3) 0.2194(3) 0.8201(3) 0.0498(7) Uani 1 1 d .
H3 H 0.4155 0.1710 0.8254 0.060 Uiso 1 1 calc R
C4 C 0.3908(3) 0.3296(3) 0.7878(3) 0.0505(7) Uani 1 1 d .
C5 C 0.5394(4) 0.3597(4) 0.7597(4) 0.0807(11) Uani 1 1 d .
H5A H 0.5371 0.3987 0.6947 0.121 Uiso 1 1 calc R
H5B H 0.5666 0.2756 0.7241 0.121 Uiso 1 1 calc R
H5C H 0.6105 0.4240 0.8420 0.121 Uiso 1 1 calc R
C6 C -0.0280(3) 0.1965(2) 0.8713(2) 0.0411(6) Uani 1 1 d .
C7 C -0.0394(3) 0.2569(2) 1.0040(2) 0.0415(7) Uani 1 1 d .
C8 C -0.1759(3) 0.2239(3) 1.0317(3) 0.0467(7) Uani 1 1 d .
H8 H -0.1858 0.2630 1.1202 0.056 Uiso 1 1 calc R
C9 C -0.2971(3) 0.1339(3) 0.9300(3) 0.0516(7) Uani 1 1 d .
H9 H -0.3884 0.1123 0.9497 0.062 Uiso 1 1 calc R
C10 C -0.2832(3) 0.0760(3) 0.7996(3) 0.0513(7) Uani 1 1 d .
H10 H -0.3659 0.0154 0.7314 0.062 Uiso 1 1 calc R
C11 C -0.1488(3) 0.1056(2) 0.7669(3) 0.0448(7) Uani 1 1 d .
C12 C 0.0907(3) 0.3553(3) 1.1181(3) 0.0491(7) Uani 1 1 d .
H12 H 0.1774 0.3634 1.0800 0.059 Uiso 1 1 calc R
C13 C 0.0711(4) 0.4972(3) 1.1807(3) 0.0641(9) Uani 1 1 d .
H13A H 0.0617 0.5330 1.1135 0.096 Uiso 1 1 calc R
H13B H 0.1554 0.5572 1.2536 0.096 Uiso 1 1 calc R
H13C H -0.0162 0.4919 1.2149 0.096 Uiso 1 1 calc R
C14 C 0.1223(4) 0.3037(3) 1.2258(3) 0.0730(10) Uani 1 1 d .
H14A H 0.0425 0.3019 1.2703 0.109 Uiso 1 1 calc R
H14B H 0.2124 0.3642 1.2910 0.109 Uiso 1 1 calc R
H14C H 0.1320 0.2123 1.1846 0.109 Uiso 1 1 calc R
C15 C -0.1373(5) 0.0430(4) 0.6233(3) 0.0832(8) Uani 1 1 d .
H15 H -0.0317 0.0614 0.6257 0.100 Uiso 1 1 calc R
C16 C -0.1978(5) 0.1101(4) 0.5435(3) 0.0832(8) Uani 1 1 d .
H16A H -0.1853 0.0697 0.4530 0.125 Uiso 1 1 calc R
H16B H -0.1465 0.2070 0.5846 0.125 Uiso 1 1 calc R
H16C H -0.3009 0.0974 0.5410 0.125 Uiso 1 1 calc R
C17 C -0.2019(5) -0.1088(3) 0.5549(3) 0.0832(8) Uani 1 1 d .
H17A H -0.3065 -0.1317 0.5470 0.125 Uiso 1 1 calc R
H17B H -0.1581 -0.1503 0.6072 0.125 Uiso 1 1 calc R
H17C H -0.1828 -0.1429 0.4664 0.125 Uiso 1 1 calc R
C18 C 0.3324(3) 0.5125(3) 0.7386(3) 0.0469(7) Uani 1 1 d .
C19 C 0.2392(4) 0.5073(3) 0.6288(3) 0.0597(8) Uani 1 1 d .
H19 H 0.1596 0.4291 0.5780 0.072 Uiso 1 1 calc R
C20 C 0.2621(4) 0.6157(4) 0.5933(3) 0.0728(10) Uani 1 1 d .
H20 H 0.1973 0.6114 0.5195 0.087 Uiso 1 1 calc R
C21 C 0.3799(4) 0.7308(4) 0.6657(4) 0.0747(10) Uani 1 1 d .
H21 H 0.3970 0.8039 0.6405 0.090 Uiso 1 1 calc R
C22 C 0.4714(4) 0.7363(3) 0.7751(3) 0.0672(9) Uani 1 1 d .
H22 H 0.5515 0.8142 0.8251 0.081 Uiso 1 1 calc R
C23 C 0.4477(3) 0.6295(3) 0.8129(3) 0.0578(8) Uani 1 1 d .
H23 H 0.5100 0.6361 0.8894 0.069 Uiso 1 1 calc R

loop_
_atom_site_aniso_label
_atom_site_aniso_U_11
_atom_site_aniso_U_22
_atom_site_aniso_U_33
_atom_site_aniso_U_23
_atom_site_aniso_U_13
_atom_site_aniso_U_12
N1 0.0404(13) 0.0408(11) 0.0477(13) 0.0215(10) 0.0092(10) 0.0097(10)
N2 0.0463(13) 0.0434(12) 0.0493(13) 0.0208(10) 0.0115(10) 0.0117(10)
C1 0.063(2) 0.0579(18) 0.080(2) 0.0414(17) 0.0194(17) 0.0229(16)
C2 0.0508(17) 0.0436(14) 0.0406(13) 0.0166(11) 0.0030(11) 0.0142(12)
C3 0.0440(16) 0.0519(15) 0.0557(16) 0.0250(13) 0.0073(12) 0.0165(13)
C4 0.0435(16) 0.0506(15) 0.0519(16) 0.0182(12) 0.0100(12) 0.0100(13)
C5 0.052(2) 0.079(2) 0.126(3) 0.052(2) 0.036(2) 0.0224(17)
C6 0.0430(15) 0.0371(13) 0.0462(15) 0.0222(11) 0.0086(11) 0.0104(11)
C7 0.0424(15) 0.0362(12) 0.0461(15) 0.0201(11) 0.0071(11) 0.0085(11)
C8 0.0487(16) 0.0444(14) 0.0464(15) 0.0202(12) 0.0093(12) 0.0114(12)
C9 0.0425(16) 0.0530(16) 0.0635(18) 0.0305(14) 0.0123(13) 0.0112(13)
C10 0.0459(17) 0.0467(15) 0.0533(16) 0.0212(13) -0.0011(12) 0.0055(13)
C11 0.0494(16) 0.0354(12) 0.0451(15) 0.0176(11) 0.0045(12) 0.0063(11)
C12 0.0450(16) 0.0483(15) 0.0450(15) 0.0155(12) 0.0058(12) 0.0061(12)
C13 0.067(2) 0.0451(16) 0.0623(19) 0.0114(14) 0.0044(15) 0.0095(14)
C14 0.073(2) 0.069(2) 0.0567(19) 0.0233(16) -0.0147(16) 0.0065(17)
C15 0.129(2) 0.0647(12) 0.0543(12) 0.0224(10) 0.0191(12) 0.0312(13)
C16 0.129(2) 0.0647(12) 0.0543(12) 0.0224(10) 0.0191(12) 0.0312(13)
C17 0.129(2) 0.0647(12) 0.0543(12) 0.0224(10) 0.0191(12) 0.0312(13)
C18 0.0494(16) 0.0450(14) 0.0444(14) 0.0166(12) 0.0161(12) 0.0106(12)
C19 0.068(2) 0.0517(16) 0.0471(16) 0.0179(13) 0.0023(14) 0.0055(15)
C20 0.088(3) 0.074(2) 0.0573(19) 0.0334(17) 0.0082(17) 0.020(2)
C21 0.090(3) 0.064(2) 0.078(2) 0.0428(18) 0.024(2) 0.0118(19)
C22 0.064(2) 0.0465(16) 0.082(2) 0.0267(16) 0.0150(18) 0.0016(15)
C23 0.0504(18) 0.0522(16) 0.0592(18) 0.0199(14) 0.0041(14) 0.0044(14)

loop_
_atom_type_symbol
_atom_type_description
_atom_type_scat_dispersion_real
_atom_type_scat_dispersion_imag
_atom_type_scat_source
C C 0.0033 0.0016 'International Tables Vol C Tables 4.2.6.8 and 6.1.1.4'
H H 0.0000 0.0000 'International Tables Vol C Tables 4.2.6.8 and 6.1.1.4'
N N 0.0061 0.0033 'International Tables Vol C Tables 4.2.6.8 and 6.1.1.4'

loop_
_geom_angle_atom_site_label_1
_geom_angle_atom_site_label_2
_geom_angle_atom_site_label_3
_geom_angle
C2 N1 C6 122.4(2)
C2 N1 H1 111.4(13)
C6 N1 H1 125.9(13)
C4 N2 C18 124.4(2)
C2 C1 H1A 109.5
C2 C1 H1B 109.5
H1A C1 H1B 109.5
C2 C1 H1C 109.5
H1A C1 H1C 109.5
H1B C1 H1C 109.5
N1 C2 C3 120.2(2)
N1 C2 C1 121.0(2)
C3 C2 C1 118.8(2)
C4 C3 C2 126.5(3)
C4 C3 H3 116.7
C2 C3 H3 116.7
N2 C4 C3 120.6(2)
N2 C4 C5 121.2(3)
C3 C4 C5 118.2(3)
C4 C5 H5A 109.5
C4 C5 H5B 109.5
H5A C5 H5B 109.5
C4 C5 H5C 109.5
H5A C5 H5C 109.5
H5B C5 H5C 109.5
C7 C6 C11 122.0(2)
C7 C6 N1 118.7(2)
C11 C6 N1 119.1(2)
C8 C7 C6 118.3(2)
C8 C7 C12 119.1(2)
C6 C7 C12 122.5(2)
C9 C8 C7 120.7(3)
C9 C8 H8 119.6
C7 C8 H8 119.6
C10 C9 C8 119.9(3)
C10 C9 H9 120.1
C8 C9 H9 120.1
C9 C10 C11 121.5(3)
C9 C10 H10 119.2
C11 C10 H10 119.2
C10 C11 C6 117.5(2)
C10 C11 C15 120.4(3)
C6 C11 C15 122.0(3)
C7 C12 C13 111.5(2)
C7 C12 C14 112.4(2)
C13 C12 C14 110.1(3)
C7 C12 H12 107.5
C13 C12 H12 107.5
C14 C12 H12 107.5
C12 C13 H13A 109.5
C12 C13 H13B 109.5
H13A C13 H13B 109.5
C12 C13 H13C 109.5
H13A C13 H13C 109.5
H13B C13 H13C 109.5
C12 C14 H14A 109.5
C12 C14 H14B 109.5
H14A C14 H14B 109.5
C12 C14 H14C 109.5
H14A C14 H14C 109.5
H14B C14 H14C 109.5
C16 C15 C17 111.1(3)
C16 C15 C11 111.8(3)
C17 C15 C11 113.9(3)
C16 C15 H15 106.5
C17 C15 H15 106.5
C11 C15 H15 106.5
C15 C16 H16A 109.5
C15 C16 H16B 109.5
H16A C16 H16B 109.5
C15 C16 H16C 109.5
H16A C16 H16C 109.5
H16B C16 H16C 109.5
C15 C17 H17A 109.5
C15 C17 H17B 109.5
H17A C17 H17B 109.5
C15 C17 H17C 109.5
H17A C17 H17C 109.5
H17B C17 H17C 109.5
C23 C18 C19 118.7(3)
C23 C18 N2 122.6(3)
C19 C18 N2 118.6(3)
C20 C19 C18 120.7(3)
C20 C19 H19 119.7
C18 C19 H19 119.7
C19 C20 C21 120.4(3)
C19 C20 H20 119.8
C21 C20 H20 119.8
C22 C21 C20 118.9(3)
C22 C21 H21 120.6
C20 C21 H21 120.6
C21 C22 C23 121.1(3)
C21 C22 H22 119.4
C23 C22 H22 119.4
C22 C23 C18 120.2(3)
C22 C23 H23 119.9
C18 C23 H23 119.9

loop_
_geom_bond_atom_site_label_1
_geom_bond_atom_site_label_2
_geom_bond_distance
N1 C2 1.327(3)
N1 C6 1.439(3)
N1 H1 1.19(3)
N2 C4 1.337(3)
N2 C18 1.415(3)
C1 C2 1.495(4)
C1 H1A 0.9700
C1 H1B 0.9700
C1 H1C 0.9700
C2 C3 1.408(4)
C3 C4 1.392(4)
C3 H3 0.9400
C4 C5 1.504(4)
C5 H5A 0.9700
C5 H5B 0.9700
C5 H5C 0.9700
C6 C7 1.400(4)
C6 C11 1.401(4)
C7 C8 1.397(4)
C7 C12 1.519(4)
C8 C9 1.387(4)
C8 H8 0.9400
C9 C10 1.383(4)
C9 H9 0.9400
C10 C11 1.399(4)
C10 H10 0.9400
C11 C15 1.511(4)
C12 C13 1.521(4)
C12 C14 1.528(4)
C12 H12 0.9900
C13 H13A 0.9700
C13 H13B 0.9700
C13 H13C 0.9700
C14 H14A 0.9700
C14 H14B 0.9700
C14 H14C 0.9700
C15 C16 1.488(5)
C15 C17 1.495(5)
C15 H15 0.9900
C16 H16A 0.9700
C16 H16B 0.9700
C16 H16C 0.9700
C17 H17A 0.9700
C17 H17B 0.9700
C17 H17C 0.9700
C18 C23 1.384(4)
C18 C19 1.388(4)
C19 C20 1.378(4)
C19 H19 0.9400
C20 C21 1.384(5)
C20 H20 0.9400
C21 C22 1.373(5)
C21 H21 0.9400
C22 C23 1.380(4)
C22 H22 0.9400
C23 H23 0.9400

loop_
_geom_hbond_atom_site_label_D
_geom_hbond_atom_site_label_H
_geom_hbond_atom_site_label_A
_geom_hbond_distance_DH
_geom_hbond_distance_HA
_geom_hbond_distance_DA
_geom_hbond_angle_DHA
N1 H1 N2 1.19(3) 1.67(3) 2.670(3) 137(2)

loop_
_geom_torsion_atom_site_label_1
_geom_torsion_atom_site_label_2
_geom_torsion_atom_site_label_3
_geom_torsion_atom_site_label_4
_geom_torsion
C6 N1 C2 C3 -177.3(2)
C6 N1 C2 C1 3.2(4)
N1 C2 C3 C4 0.0(4)
C1 C2 C3 C4 179.5(3)
C18 N2 C4 C3 -177.5(2)
C18 N2 C4 C5 -0.8(4)
C2 C3 C4 N2 -1.2(4)
C2 C3 C4 C5 -178.0(3)
C2 N1 C6 C7 89.4(3)
C2 N1 C6 C11 -94.6(3)
C11 C6 C7 C8 0.4(4)
N1 C6 C7 C8 176.3(2)
C11 C6 C7 C12 179.8(2)
N1 C6 C7 C12 -4.3(4)
C6 C7 C8 C9 -0.3(4)
C12 C7 C8 C9 -179.7(2)
C7 C8 C9 C10 0.0(4)
C8 C9 C10 C11 0.2(4)
C9 C10 C11 C6 -0.1(4)
C9 C10 C11 C15 -178.8(2)
C7 C6 C11 C10 -0.2(4)
N1 C6 C11 C10 -176.1(2)
C7 C6 C11 C15 178.5(2)
N1 C6 C11 C15 2.6(4)
C8 C7 C12 C13 -64.4(3)
C6 C7 C12 C13 116.1(3)
C8 C7 C12 C14 59.8(3)
C6 C7 C12 C14 -119.6(3)
C10 C11 C15 C16 75.7(4)
C6 C11 C15 C16 -103.0(4)
C10 C11 C15 C17 -51.2(4)
C6 C11 C15 C17 130.1(4)
C4 N2 C18 C23 -60.8(4)
C4 N2 C18 C19 124.1(3)
C23 C18 C19 C20 0.9(5)
N2 C18 C19 C20 176.3(3)
C18 C19 C20 C21 0.9(5)
C19 C20 C21 C22 -1.5(5)
C20 C21 C22 C23 0.2(5)
C21 C22 C23 C18 1.6(5)
C19 C18 C23 C22 -2.2(4)
N2 C18 C23 C22 -177.3(3)
